data_7007328
loop_
_publ_author_name
'Fritz, Thorsten'
'Steinfeld, Gunther'
'K\"ass, Steffen'
'Kersting, Berthold'

_publ_section_title
;
 Preparation and characterization of mononuclear Co, Ni, and Zn
 complexes of dinucleating macrocyclic hexaaza-dithiophenolate ligands
 and their open-chain derivatives.
;
_journal_issue 31
_journal_name_full 'Dalton transactions (Cambridge, England : 2003)'
_journal_page_first 3812
_journal_page_last 3821
_journal_paper_doi 10.1039/b603740b
_journal_year 2006
_chemical_compound_source
;
Crystals were grown from acetonitrile.
;
_chemical_formula_structural
;
[Co(L5)]
;
_chemical_formula_sum 'C21 H29 Co N3 S2'
_chemical_formula_weight 446.52
_space_group_IT_number 14
_symmetry_cell_setting monoclinic
_symmetry_space_group_name_Hall '-P 2ybc'
_symmetry_space_group_name_H-M 'P 1 21/c 1'
_atom_sites_solution_hydrogens geom
_atom_sites_solution_primary direct
_atom_sites_solution_secondary difmap
_cell_angle_alpha 90.00
_cell_angle_beta 96.46(3)
_cell_angle_gamma 90.00
_cell_formula_units_Z 4
_cell_length_a 18.334(4)
_cell_length_b 7.601(2)
_cell_length_c 15.163(3)
_cell_measurement_reflns_used 155
_cell_measurement_temperature 210(2)
_cell_measurement_theta_max 22.5
_cell_measurement_theta_min 8
_cell_volume 2099.6(8)
_computing_cell_refinement SMART
_computing_data_collection SMART
_computing_data_reduction SAINT
_computing_molecular_graphics 'ORTEP3 (FARRUGIA)'
_computing_structure_refinement 'SHELXL-97 (Sheldrick, 1997)'
_computing_structure_solution 'SHELXS-97 (Sheldrick, 1990)'
_diffrn_ambient_temperature 210(2)
_diffrn_measured_fraction_theta_full 0.951
_diffrn_measured_fraction_theta_max 0.951
_diffrn_measurement_device_type 'BRUKER AXS'
_diffrn_measurement_method hemisphere
_diffrn_radiation_monochromator graphite
_diffrn_radiation_source 'fine-focus sealed tube'
_diffrn_radiation_type MoK\a
_diffrn_radiation_wavelength 0.71073
_diffrn_reflns_av_R_equivalents 0.0738
_diffrn_reflns_av_sigmaI/netI 0.0879
_diffrn_reflns_limit_h_max 22
_diffrn_reflns_limit_h_min -23
_diffrn_reflns_limit_k_max 10
_diffrn_reflns_limit_k_min -10
_diffrn_reflns_limit_l_max 13
_diffrn_reflns_limit_l_min -20
_diffrn_reflns_number 12807
_diffrn_reflns_theta_full 28.35
_diffrn_reflns_theta_max 28.35
_diffrn_reflns_theta_min 1.12
_exptl_absorpt_coefficient_mu 1.027
_exptl_absorpt_correction_T_max 1.00
_exptl_absorpt_correction_T_min 0.75
_exptl_absorpt_correction_type empirical
_exptl_absorpt_process_details '(SADABS, Sheldrick, 1996)'
_exptl_crystal_colour green
_exptl_crystal_density_diffrn 1.413
_exptl_crystal_density_method 'not measured'
_exptl_crystal_description block
_exptl_crystal_F_000 940
_exptl_crystal_size_max 0.23
_exptl_crystal_size_mid 0.18
_exptl_crystal_size_min 0.11
_refine_diff_density_max 0.700
_refine_diff_density_min -0.653
_refine_diff_density_rms 0.094
_refine_ls_extinction_method none
_refine_ls_goodness_of_fit_ref 0.985
_refine_ls_hydrogen_treatment constr
_refine_ls_matrix_type full
_refine_ls_number_parameters 244
_refine_ls_number_reflns 4993
_refine_ls_number_restraints 0
_refine_ls_restrained_S_all 0.985
_refine_ls_R_factor_all 0.0963
_refine_ls_R_factor_gt 0.0481
_refine_ls_shift/su_max 0.000
_refine_ls_shift/su_mean 0.000
_refine_ls_structure_factor_coef Fsqd
_refine_ls_weighting_details 'calc w=1/[\s^2^(Fo^2^)+(0.0356P)^2^+1.2593P] where P=(Fo^2^+2Fc^2^)/3'
_refine_ls_weighting_scheme calc
_refine_ls_wR_factor_gt 0.0885
_refine_ls_wR_factor_ref 0.1106
_reflns_number_gt 3026
_reflns_number_total 4993
_reflns_threshold_expression >2sigma(I)
_cod_data_source_file b603740b.txt
_cod_data_source_block 6
_cod_original_sg_symbol_H-M P2(1)/c
_cod_database_code 7007328

loop_
_symmetry_equiv_pos_as_xyz
'x, y, z'
'-x, y+1/2, -z+1/2'
'-x, -y, -z'
'x, -y-1/2, z-1/2'

loop_
_atom_site_label
_atom_site_type_symbol
_atom_site_fract_x
_atom_site_fract_y
_atom_site_fract_z
_atom_site_U_iso_or_equiv
_atom_site_adp_type
_atom_site_occupancy
_atom_site_symmetry_multiplicity
_atom_site_calc_flag
_atom_site_refinement_flags
_atom_site_disorder_assembly
_atom_site_disorder_group
Co Co 0.25491(2) 0.22276(6) 0.16542(3) 0.02233(13) Uani 1 1 d . . .
S1 S 0.33848(5) 0.40104(12) 0.11102(6) 0.0300(2) Uani 1 1 d . . .
S2 S 0.20142(5) 0.32543(13) 0.28540(6) 0.0361(3) Uani 1 1 d . . .
N1 N 0.33568(15) 0.0555(3) 0.25152(17) 0.0238(6) Uani 1 1 d . . .
N2 N 0.24195(14) -0.0164(3) 0.09208(18) 0.0231(6) Uani 1 1 d . . .
N3 N 0.14930(14) 0.2909(4) 0.06801(18) 0.0240(6) Uani 1 1 d . . .
C1 C 0.42110(17) 0.2817(4) 0.1148(2) 0.0244(7) Uani 1 1 d . . .
C2 C 0.46315(19) 0.3015(5) 0.0446(2) 0.0289(8) Uani 1 1 d . . .
H2 H 0.4460 0.3741 -0.0026 0.035 Uiso 1 1 calc R . .
C3 C 0.52991(19) 0.2162(5) 0.0429(2) 0.0331(8) Uani 1 1 d . . .
H3 H 0.5569 0.2318 -0.0049 0.040 Uiso 1 1 calc R . .
C4 C 0.5560(2) 0.1078(5) 0.1127(2) 0.0342(9) Uani 1 1 d . . .
H4 H 0.6006 0.0498 0.1124 0.041 Uiso 1 1 calc R . .
C5 C 0.51481(19) 0.0871(5) 0.1828(2) 0.0300(8) Uani 1 1 d . . .
H5 H 0.5326 0.0141 0.2295 0.036 Uiso 1 1 calc R . .
C6 C 0.44742(18) 0.1711(4) 0.1864(2) 0.0250(8) Uani 1 1 d . . .
C7 C 0.40798(18) 0.1453(5) 0.2673(2) 0.0274(8) Uani 1 1 d . . .
H7A H 0.4394 0.0774 0.3105 0.033 Uiso 1 1 calc R . .
H7B H 0.4007 0.2596 0.2934 0.033 Uiso 1 1 calc R . .
C8 C 0.3108(2) 0.0218(5) 0.3401(2) 0.0328(9) Uani 1 1 d . . .
H8A H 0.2615 -0.0228 0.3326 0.049 Uiso 1 1 calc R . .
H8B H 0.3123 0.1295 0.3733 0.049 Uiso 1 1 calc R . .
H8C H 0.3427 -0.0630 0.3716 0.049 Uiso 1 1 calc R . .
C10 C 0.26545(19) -0.1585(5) 0.1558(2) 0.0314(8) Uani 1 1 d . . .
H10A H 0.2684 -0.2688 0.1242 0.038 Uiso 1 1 calc R . .
H10B H 0.2297 -0.1718 0.1979 0.038 Uiso 1 1 calc R . .
C11 C 0.28634(19) -0.0225(5) 0.0162(2) 0.0334(9) Uani 1 1 d . . .
H11A H 0.3370 -0.0021 0.0371 0.050 Uiso 1 1 calc R . .
H11B H 0.2695 0.0667 -0.0261 0.050 Uiso 1 1 calc R . .
H11C H 0.2812 -0.1360 -0.0116 0.050 Uiso 1 1 calc R . .
C9 C 0.33985(19) -0.1144(4) 0.2049(2) 0.0298(8) Uani 1 1 d . . .
H9A H 0.3548 -0.2064 0.2474 0.036 Uiso 1 1 calc R . .
H9B H 0.3762 -0.1070 0.1632 0.036 Uiso 1 1 calc R . .
C12 C 0.16269(18) -0.0321(4) 0.0602(2) 0.0284(8) Uani 1 1 d . . .
H12A H 0.1350 -0.0503 0.1103 0.034 Uiso 1 1 calc R . .
H12B H 0.1548 -0.1329 0.0210 0.034 Uiso 1 1 calc R . .
C13 C 0.13599(19) 0.1324(4) 0.0111(2) 0.0268(8) Uani 1 1 d . . .
H13A H 0.1612 0.1454 -0.0414 0.032 Uiso 1 1 calc R . .
H13B H 0.0839 0.1218 -0.0079 0.032 Uiso 1 1 calc R . .
C14 C 0.15933(19) 0.4461(5) 0.0125(2) 0.0297(8) Uani 1 1 d . . .
H14A H 0.1970 0.4225 -0.0250 0.045 Uiso 1 1 calc R . .
H14B H 0.1733 0.5452 0.0499 0.045 Uiso 1 1 calc R . .
H14C H 0.1141 0.4717 -0.0236 0.045 Uiso 1 1 calc R . .
C15 C 0.08515(18) 0.3177(5) 0.1180(2) 0.0288(8) Uani 1 1 d . . .
H15A H 0.0807 0.2164 0.1560 0.035 Uiso 1 1 calc R . .
H15B H 0.0412 0.3227 0.0761 0.035 Uiso 1 1 calc R . .
C16 C 0.08868(18) 0.4805(4) 0.1741(2) 0.0245(7) Uani 1 1 d . . .
C17 C 0.13916(18) 0.4941(4) 0.2506(2) 0.0253(8) Uani 1 1 d . . .
C18 C 0.13733(19) 0.6457(5) 0.3020(2) 0.0309(8) Uani 1 1 d . . .
H18 H 0.1707 0.6569 0.3526 0.037 Uiso 1 1 calc R . .
C19 C 0.0878(2) 0.7798(5) 0.2805(2) 0.0362(9) Uani 1 1 d . . .
H19 H 0.0880 0.8791 0.3163 0.043 Uiso 1 1 calc R . .
C20 C 0.03786(19) 0.7660(5) 0.2052(2) 0.0329(9) Uani 1 1 d . . .
H20 H 0.0039 0.8551 0.1902 0.039 Uiso 1 1 calc R . .
C21 C 0.03927(19) 0.6179(5) 0.1529(2) 0.0311(8) Uani 1 1 d . . .
H21 H 0.0062 0.6092 0.1019 0.037 Uiso 1 1 calc R . .

loop_
_atom_site_aniso_label
_atom_site_aniso_U_11
_atom_site_aniso_U_22
_atom_site_aniso_U_33
_atom_site_aniso_U_23
_atom_site_aniso_U_13
_atom_site_aniso_U_12
Co 0.0251(2) 0.0230(2) 0.0192(2) -0.0010(2) 0.00405(17) 0.0005(2)
S1 0.0263(5) 0.0261(5) 0.0379(5) 0.0080(4) 0.0046(4) 0.0021(4)
S2 0.0429(6) 0.0477(6) 0.0177(4) -0.0007(4) 0.0036(4) 0.0191(5)
N1 0.0287(16) 0.0245(15) 0.0183(14) 0.0019(12) 0.0030(12) 0.0018(12)
N2 0.0249(15) 0.0222(15) 0.0229(15) -0.0018(12) 0.0052(12) -0.0003(12)
N3 0.0238(14) 0.0262(15) 0.0224(14) 0.0016(13) 0.0040(11) -0.0013(12)
C1 0.0250(17) 0.0198(17) 0.0280(18) -0.0027(15) 0.0009(14) -0.0043(14)
C2 0.031(2) 0.029(2) 0.0263(19) 0.0013(15) 0.0018(15) -0.0067(16)
C3 0.031(2) 0.039(2) 0.031(2) -0.0034(18) 0.0114(16) -0.0039(17)
C4 0.028(2) 0.036(2) 0.039(2) -0.0026(18) 0.0058(17) 0.0008(17)
C5 0.030(2) 0.0284(19) 0.031(2) 0.0013(16) 0.0023(16) 0.0007(15)
C6 0.0254(18) 0.0272(19) 0.0219(18) -0.0019(15) 0.0005(14) -0.0024(14)
C7 0.030(2) 0.0303(19) 0.0208(18) 0.0007(15) -0.0021(15) 0.0036(15)
C8 0.041(2) 0.037(2) 0.0208(18) 0.0081(16) 0.0067(16) 0.0064(17)
C10 0.039(2) 0.0209(17) 0.033(2) 0.0024(16) 0.0010(17) 0.0011(16)
C11 0.039(2) 0.037(2) 0.026(2) -0.0061(17) 0.0093(16) -0.0003(17)
C9 0.036(2) 0.0246(19) 0.0283(19) 0.0013(16) 0.0022(16) 0.0055(16)
C12 0.0282(19) 0.0280(19) 0.029(2) -0.0058(16) 0.0036(15) -0.0037(15)
C13 0.0290(19) 0.032(2) 0.0193(17) -0.0057(15) 0.0009(14) -0.0028(15)
C14 0.0287(19) 0.034(2) 0.0257(19) 0.0044(16) 0.0015(15) -0.0007(16)
C15 0.0245(18) 0.036(2) 0.0263(19) 0.0025(16) 0.0055(15) -0.0015(15)
C16 0.0226(17) 0.0271(19) 0.0250(18) -0.0019(15) 0.0076(14) -0.0030(14)
C17 0.0244(18) 0.030(2) 0.0225(18) 0.0007(15) 0.0090(14) 0.0042(15)
C18 0.033(2) 0.037(2) 0.0223(19) -0.0049(16) 0.0037(15) 0.0040(17)
C19 0.046(2) 0.033(2) 0.032(2) -0.0047(17) 0.0144(18) 0.0053(18)
C20 0.033(2) 0.034(2) 0.033(2) 0.0022(17) 0.0132(16) 0.0103(17)
C21 0.0271(19) 0.038(2) 0.028(2) 0.0029(17) 0.0055(15) 0.0034(16)

loop_
_atom_type_symbol
_atom_type_description
_atom_type_scat_dispersion_real
_atom_type_scat_dispersion_imag
_atom_type_scat_source
C C 0.0033 0.0016 'International Tables Vol C Tables 4.2.6.8 and 6.1.1.4'
H H 0.0000 0.0000 'International Tables Vol C Tables 4.2.6.8 and 6.1.1.4'
N N 0.0061 0.0033 'International Tables Vol C Tables 4.2.6.8 and 6.1.1.4'
S S 0.1246 0.1234 'International Tables Vol C Tables 4.2.6.8 and 6.1.1.4'
Co Co 0.3494 0.9721 'International Tables Vol C Tables 4.2.6.8 and 6.1.1.4'

loop_
_geom_angle_atom_site_label_1
_geom_angle_atom_site_label_2
_geom_angle_atom_site_label_3
_geom_angle
_geom_angle_site_symmetry_1
_geom_angle_site_symmetry_3
_geom_angle_publ_flag
N2 Co N1 81.28(10) . . ?
N2 Co S1 111.10(8) . . ?
N1 Co S1 96.94(8) . . ?
N2 Co S2 132.11(8) . . ?
N1 Co S2 92.52(8) . . ?
S1 Co S2 116.79(5) . . ?
N2 Co N3 79.92(10) . . ?
N1 Co N3 157.97(10) . . ?
S1 Co N3 100.46(7) . . ?
S2 Co N3 91.59(7) . . ?
C1 S1 Co 107.10(12) . . ?
C17 S2 Co 109.29(12) . . ?
C9 N1 C7 112.6(3) . . ?
C9 N1 C8 108.6(3) . . ?
C7 N1 C8 106.9(3) . . ?
C9 N1 Co 106.36(19) . . ?
C7 N1 Co 110.5(2) . . ?
C8 N1 Co 111.8(2) . . ?
C10 N2 C11 109.8(3) . . ?
C10 N2 C12 110.9(3) . . ?
C11 N2 C12 110.3(3) . . ?
C10 N2 Co 105.9(2) . . ?
C11 N2 Co 113.1(2) . . ?
C12 N2 Co 106.64(19) . . ?
C14 N3 C15 109.9(3) . . ?
C14 N3 C13 109.9(3) . . ?
C15 N3 C13 108.7(3) . . ?
C14 N3 Co 112.82(19) . . ?
C15 N3 Co 110.6(2) . . ?
C13 N3 Co 104.78(19) . . ?
C2 C1 C6 118.8(3) . . ?
C2 C1 S1 117.9(3) . . ?
C6 C1 S1 123.3(3) . . ?
C3 C2 C1 122.0(3) . . ?
C4 C3 C2 119.6(3) . . ?
C5 C4 C3 119.0(3) . . ?
C4 C5 C6 122.8(3) . . ?
C5 C6 C1 117.9(3) . . ?
C5 C6 C7 118.7(3) . . ?
C1 C6 C7 123.3(3) . . ?
N1 C7 C6 115.5(3) . . ?
N2 C10 C9 109.8(3) . . ?
N1 C9 C10 109.6(3) . . ?
N2 C12 C13 110.2(3) . . ?
N3 C13 C12 111.3(3) . . ?
N3 C15 C16 114.7(3) . . ?
C21 C16 C17 119.1(3) . . ?
C21 C16 C15 120.1(3) . . ?
C17 C16 C15 120.8(3) . . ?
C18 C17 C16 117.9(3) . . ?
C18 C17 S2 119.4(3) . . ?
C16 C17 S2 122.7(3) . . ?
C19 C18 C17 122.4(3) . . ?
C18 C19 C20 119.7(4) . . ?
C21 C20 C19 118.8(3) . . ?
C20 C21 C16 122.1(3) . . ?

loop_
_geom_bond_atom_site_label_1
_geom_bond_atom_site_label_2
_geom_bond_distance
_geom_bond_site_symmetry_2
_geom_bond_publ_flag
Co N2 2.130(3) . ?
Co N1 2.253(3) . ?
Co S1 2.2692(11) . ?
Co S2 2.2982(11) . ?
Co N3 2.357(3) . ?
S1 C1 1.761(3) . ?
S2 C17 1.758(3) . ?
N1 C9 1.478(4) . ?
N1 C7 1.486(4) . ?
N1 C8 1.489(4) . ?
N2 C10 1.480(4) . ?
N2 C11 1.483(4) . ?
N2 C12 1.484(4) . ?
N3 C14 1.472(4) . ?
N3 C15 1.483(4) . ?
N3 C13 1.486(4) . ?
C1 C2 1.392(5) . ?
C1 C6 1.414(5) . ?
C2 C3 1.388(5) . ?
C3 C4 1.384(5) . ?
C4 C5 1.380(5) . ?
C5 C6 1.398(5) . ?
C6 C7 1.506(5) . ?
C10 C9 1.516(5) . ?
C12 C13 1.508(5) . ?
C15 C16 1.500(5) . ?
C16 C21 1.396(5) . ?
C16 C17 1.403(5) . ?
C17 C18 1.394(5) . ?
C18 C19 1.380(5) . ?
C19 C20 1.384(5) . ?
C20 C21 1.379(5) . ?
